data_1539739
loop_
_publ_author_name
'Chaughule, R.S.'
'Nagarajan, R.'
'Begum, R.J.'
'Gupta, L.C.'
'Shashikala, K.'
'Kulkarni, A.D.'
'Vijayaraghavan, R.'
'Suryanarayana, P.'
'Raj, P.'
'Sathyamoorthy, A.'

_publ_section_title
;
 Hyperfine magnetic field in ferromagnetic U Mn2 Si2 and U Mn2 Ge2
;
_journal_name_full 'Journal of Alloys Compd.'
_journal_page_first 385
_journal_page_last 391
_journal_volume 178
_journal_year 1992
_chemical_formula_sum 'Ge2 Mn2 U'
_chemical_name_systematic 'Mn2 U Ge2'
_space_group_IT_number 139
_symmetry_space_group_name_Hall '-I 4 2'
_symmetry_space_group_name_H-M 'I 4/m m m'
_cell_angle_alpha 90
_cell_angle_beta 90
_cell_angle_gamma 90
_cell_formula_units_Z 2
_cell_length_a 3.989
_cell_length_b 3.989
_cell_length_c 10.76
_cell_volume 171.214
_citation_journal_id_ASTM JALCEU
_cod_data_source_file Chaughule_JALCEU_1992_706.cif
_cod_data_source_block Ge2Mn2U1
_cod_original_cell_volume 171.2144
_cod_original_formula_sum 'Ge2 Mn2 U1'
_cod_database_code 1539739

loop_
_symmetry_equiv_pos_as_xyz
x,y,z
-y,x,z
-x,-y,z
y,-x,z
x,-y,-z
y,x,-z
-x,y,-z
-y,-x,-z
-x,-y,-z
y,-x,-z
x,y,-z
-y,x,-z
-x,y,z
-y,-x,z
x,-y,z
y,x,z
x+1/2,y+1/2,z+1/2
-y+1/2,x+1/2,z+1/2
-x+1/2,-y+1/2,z+1/2
y+1/2,-x+1/2,z+1/2
x+1/2,-y+1/2,-z+1/2
y+1/2,x+1/2,-z+1/2
-x+1/2,y+1/2,-z+1/2
-y+1/2,-x+1/2,-z+1/2
-x+1/2,-y+1/2,-z+1/2
y+1/2,-x+1/2,-z+1/2
x+1/2,y+1/2,-z+1/2
-y+1/2,x+1/2,-z+1/2
-x+1/2,y+1/2,z+1/2
-y+1/2,-x+1/2,z+1/2
x+1/2,-y+1/2,z+1/2
y+1/2,x+1/2,z+1/2

loop_
_atom_site_label
_atom_site_type_symbol
_atom_site_fract_x
_atom_site_fract_y
_atom_site_fract_z
_atom_site_occupancy
_atom_site_U_iso_or_equiv
Ge1 Ge 0 0 0.384 1 0.0
Mn1 Mn 0 0.5 0.25 1 0.0
U1 U 0 0 0 1 0.0
